data_4319105
loop_
_publ_author_name
'Carole Daiguebonne'
'Olivier Guillou'
'Myrtil L. Kahn'
'Olivier Kahn'
'Robert L. Oushoorn'
'Kamal Boubekeur'

_publ_section_title
;
 A NdIIICuII Molecular Material with a Honeycomb-like Structure
;
_journal_name_full 'Inorganic Chemistry'
_journal_page_first 176
_journal_page_last 178
_journal_paper_doi 10.1021/ic000375l
_journal_volume 40
_journal_year 2001
_chemical_compound_source 'GRCM - INSA-Rennes'
_chemical_formula_sum 'C26 H28 Cu2 N6 Nd1.33 O20'
_chemical_formula_weight 1063.62
_chemical_name_systematic
; 
 ? 
;
_space_group_IT_number 146
_symmetry_cell_setting 146h
_symmetry_space_group_name_Hall 'R 3'
_symmetry_space_group_name_H-M 'R 3 :H'
_atom_sites_solution_hydrogens geom
_atom_sites_solution_primary direct
_atom_sites_solution_secondary difmap
_audit_creation_method SHELXL
_cell_angle_alpha 90.00
_cell_angle_beta 90.00
_cell_angle_gamma 120.00
_cell_formula_units_Z 9
_cell_length_a 16.3144(12)
_cell_length_b 16.3144(12)
_cell_length_c 52.470(2)
_cell_measurement_temperature 293(2)
_cell_volume 12094.4(13)
_computing_cell_refinement CELL
_computing_data_collection EXPOSE
_computing_molecular_graphics DIAMOND
_computing_publication_material 'WORD 7.0'
_computing_structure_refinement 'SHELXL-93 (Sheldrick, 1993)'
_computing_structure_solution 'SHELXS-86 (Sheldrick, 1990)'
_diffrn_ambient_temperature 293(2)
_diffrn_measurement_device IPDS
_diffrn_radiation_monochromator graphite
_diffrn_radiation_source 'fine-focus sealed tube'
_diffrn_radiation_type MoK\a
_diffrn_radiation_wavelength 0.71073
_diffrn_reflns_av_R_equivalents 0.1739
_diffrn_reflns_av_sigmaI/netI 0.2858
_diffrn_reflns_limit_h_max 21
_diffrn_reflns_limit_h_min -21
_diffrn_reflns_limit_k_max 21
_diffrn_reflns_limit_k_min -18
_diffrn_reflns_limit_l_max 61
_diffrn_reflns_limit_l_min -68
_diffrn_reflns_number 29231
_diffrn_reflns_theta_max 27.97
_diffrn_reflns_theta_min 2.33
_exptl_absorpt_coefficient_mu 0.889
_exptl_crystal_colour blue
_exptl_crystal_density_diffrn 1.314
_exptl_crystal_F_000 4680
_exptl_crystal_size_max 0.2
_exptl_crystal_size_mid 0.1
_exptl_crystal_size_min 0.1
_refine_diff_density_max 0.626
_refine_diff_density_min -0.685
_refine_diff_density_rms 0.111
_refine_ls_abs_structure_details 'Flack H D (1983), Acta Cryst. A39, 876-881'
_refine_ls_abs_structure_Flack 0.44(5)
_refine_ls_extinction_method none
_refine_ls_goodness_of_fit_all 0.793
_refine_ls_goodness_of_fit_obs 1.172
_refine_ls_hydrogen_treatment none
_refine_ls_matrix_type fullcycle
_refine_ls_number_parameters 329
_refine_ls_number_reflns 12199
_refine_ls_number_restraints 0
_refine_ls_restrained_S_all 0.804
_refine_ls_restrained_S_obs 1.172
_refine_ls_R_factor_all 0.3178
_refine_ls_R_factor_obs 0.0790
_refine_ls_shift/esd_max 3.179
_refine_ls_shift/esd_mean 0.379
_refine_ls_structure_factor_coef Fsqd
_refine_ls_weighting_details 'w=1/[\s^2^(Fo^2^)+(0.0975P)^2^+0.0000P] where P=(Fo^2^+2Fc^2^)/3'
_refine_ls_weighting_scheme calc
_refine_ls_wR_factor_all 0.2976
_refine_ls_wR_factor_obs 0.1776
_reflns_number_observed 2175
_reflns_number_total 12203
_reflns_observed_criterion >4sigma(I)
_cod_data_source_file ic000375l.cif
_cod_data_source_block ndcu
_cod_depositor_comments
;
The following automatic conversions were performed:

'_refine_ls_weighting_scheme' value 'calc
w=1/[\s^2^(Fo^2^)+(0.0975P)^2^+0.0000P] where P=(Fo^2^+2Fc^2^)/3' was
changed to 'calc'. New tag '_refine_ls_weighting_details' was
created. The value of the new tag was set to
'w=1/[\s^2^(Fo^2^)+(0.0975P)^2^+0.0000P] where P=(Fo^2^+2Fc^2^)/3'.

Automatic conversion script
Id: cif_fix_values 3143 2015-03-26 13:38:13Z robertas 
;
_cod_original_cell_volume 12094.4(14)
_cod_original_sg_symbol_H-M 'R 3'
_cod_database_code 4319105

loop_
_symmetry_equiv_pos_as_xyz
'x, y, z'
'-y, x-y, z'
'-x+y, -x, z'
'x+2/3, y+1/3, z+1/3'
'-y+2/3, x-y+1/3, z+1/3'
'-x+y+2/3, -x+1/3, z+1/3'
'x+1/3, y+2/3, z+2/3'
'-y+1/3, x-y+2/3, z+2/3'
'-x+y+1/3, -x+2/3, z+2/3'

loop_
_atom_site_aniso_label
_atom_site_aniso_U_11
_atom_site_aniso_U_22
_atom_site_aniso_U_33
_atom_site_aniso_U_23
_atom_site_aniso_U_13
_atom_site_aniso_U_12
Nd1 0.0987(3) 0.0987(3) 0.0899(4) 0.000 0.000 0.04933(13)
Nd2 0.1016(3) 0.1016(3) 0.0923(5) 0.000 0.000 0.05082(14)
Nd3 0.0965(3) 0.0965(3) 0.0938(5) 0.000 0.000 0.04827(13)
Nd4 0.0953(3) 0.0953(3) 0.0890(5) 0.000 0.000 0.04765(13)
Cu1 0.0908(9) 0.1284(14) 0.135(2) 0.0155(12) -0.0540(10) 0.0390(8)
Cu1B 0.0901(9) 0.0727(8) 0.1066(12) 0.0292(8) 0.0140(9) 0.0256(7)
Cu2 0.1089(7) 0.1238(8) 0.145(2) -0.0283(10) -0.0189(9) 0.0830(5)
Cu2B 0.1895(14) 0.0869(8) 0.1064(12) 0.0471(8) 0.0651(11) 0.0742(8)
O101 0.174(2) 0.115(2) 0.135(4) 0.025(2) 0.069(3) 0.098(2)
O102 0.131(2) 0.168(3) 0.109(4) -0.006(3) 0.038(2) 0.090(2)
O103 0.139(4) 0.169(3) 0.097(3) 0.096(2) 0.032(3) 0.033(3)
O201 0.110(3) 0.174(3) 0.365(7) -0.177(4) 0.000(4) 0.036(3)
O202 0.102(3) 0.092(3) 0.170(5) 0.004(3) -0.046(3) 0.032(2)
O203 0.150(3) 0.143(3) 0.162(5) 0.055(3) 0.053(3) 0.086(2)
O301 0.171(4) 0.273(6) 0.240(8) 0.078(6) 0.106(4) 0.116(4)
O302 0.086(2) 0.075(2) 0.124(3) 0.025(2) 0.008(2) 0.0505(12)
O303 0.098(2) 0.151(3) 0.155(5) -0.010(3) -0.049(3) 0.070(2)
O401 0.153(3) 0.340(6) 0.144(5) 0.062(4) 0.072(3) 0.162(3)
O402 0.096(2) 0.118(3) 0.075(3) -0.005(2) 0.016(2) 0.049(2)
O403 0.089(2) 0.096(2) 0.099(3) -0.027(2) -0.021(2) 0.041(2)

loop_
_atom_site_label
_atom_site_type_symbol
_atom_site_fract_x
_atom_site_fract_y
_atom_site_fract_z
_atom_site_U_iso_or_equiv
_atom_site_thermal_displace_type
_atom_site_occupancy
_atom_site_calc_flag
_atom_site_refinement_flags
_atom_site_disorder_group
Nd1 Nd 0.6667 0.3333 0.283677(15) 0.0957(2) Uani 1 d S .
Nd2 Nd 0.3333 0.6667 0.11666(2) 0.0985(2) Uani 1 d S .
Nd3 Nd 0.6667 0.3333 0.07604(2) 0.0956(2) Uani 1 d S .
Nd4 Nd 0.0000 0.0000 0.24251(2) 0.0932(2) Uani 1 d S .
Cu1 Cu 0.99879(11) 0.48122(12) 0.35240(4) 0.1250(10) Uani 0.50 d P .
Cu1B Cu 1.01549(11) 0.53062(10) 0.33849(4) 0.0965(7) Uani 0.50 d P .
Cu2 Cu 1.15414(12) 0.81515(12) 0.18589(5) 0.1147(8) Uani 0.50 d P .
Cu2B Cu 1.17931(14) 0.86233(11) 0.17111(4) 0.1253(8) Uani 0.50 d P .
O101 O 0.6919(3) 0.4378(3) 0.31673(10) 0.130(2) Uani 1 d . .
O102 O 0.8408(3) 0.4623(3) 0.28456(10) 0.129(2) Uani 1 d . .
O103 O 0.6986(4) 0.4587(3) 0.25146(9) 0.155(3) Uani 1 d . .
O201 O 0.2010(4) 0.4867(4) 0.1237(2) 0.232(3) Uani 1 d . .
O202 O 0.4200(3) 0.7770(3) 0.15152(11) 0.129(2) Uani 1 d . .
O203 O 0.4176(3) 0.7726(3) 0.08258(12) 0.146(2) Uani 1 d . .
O301 O 0.5877(4) 0.3621(5) 0.1118(2) 0.226(4) Uani 1 d . .
O302 O 0.5664(2) 0.3539(2) 0.04173(9) 0.090(2) Uani 1 d . .
O303 O 0.7919(3) 0.2847(3) 0.07067(11) 0.132(2) Uani 1 d . .
O401 O -0.0409(3) 0.0983(5) 0.27312(13) 0.195(3) Uani 1 d . .
O402 O -0.1687(3) -0.0491(3) 0.24137(8) 0.098(2) Uani 1 d . .
O403 O -0.0251(3) 0.0939(3) 0.20934(9) 0.097(2) Uani 1 d . .
O11 O 1.0351(4) 0.4635(4) 0.38538(13) 0.057(2) Uiso 0.50 d P .
O12 O 1.1248(4) 0.6440(4) 0.34635(14) 0.067(2) Uiso 0.50 d P .
O13 O 0.9531(5) 0.5298(5) 0.3268(2) 0.094(3) Uiso 0.50 d P .
O14 O 0.6165(7) 0.4901(7) 0.3509(2) 0.133(4) Uiso 0.50 d P .
N11B N 1.0307(6) 0.4963(6) 0.3716(2) 0.082(3) Uiso 0.50 d P .
O12B O 1.1056(9) 0.6513(9) 0.3299(3) 0.187(5) Uiso 0.50 d P .
O13B O 1.4500 0.3778 0.3079 0.100 Uiso 0.50 d P .
N14B N 0.5887(4) 0.4865(4) 0.34027(14) 0.042(2) Uiso 0.50 d P .
O15 O 1.1136(7) 0.4531(7) 0.3169(2) 0.319(5) Uiso 1 d . .
O21 O 1.7915(18) 0.7378(17) 0.4994(6) 0.384(14) Uiso 0.50 d P .
O22 O 0.2853(4) 0.4596(4) 0.17708(14) 0.078(2) Uiso 0.50 d P .
O23 O 1.1900(5) 1.2891(5) 0.2205(2) 0.090(2) Uiso 0.50 d P .
O24 O 0.8358(4) 0.2966(4) 0.51044(14) 0.068(2) Uiso 0.50 d P .
O21B O 0.6337(5) 0.7455(5) 0.1446(2) 0.092(3) Uiso 0.50 d P .
N22B N 1.1840(5) 0.7495(5) 0.17451(15) 0.051(2) Uiso 0.50 d P .
N23B N 1.1782(4) 1.2934(4) 0.2027(2) 0.047(2) Uiso 0.50 d P .
O24B O 1.6877 0.5633 0.5197 0.100 Uiso 0.50 d P .
O25 O 0.7451(6) 1.0073(7) 0.1561(2) 0.289(5) Uiso 1 d . .
C11 C 1.1214(5) 0.5421(5) 0.3844(2) 0.129(3) Uiso 1 d . .
C12 C 1.1598(8) 0.6368(8) 0.3604(3) 0.217(5) Uiso 1 d . .
C13 C 0.8828(4) 0.4436(4) 0.31050(14) 0.098(2) Uiso 1 d . .
C14 C 0.6189(3) 0.4540(4) 0.32248(11) 0.072(2) Uiso 1 d . .
C21 C 0.5456(6) 0.7548(6) 0.1468(2) 0.152(3) Uiso 1 d . .
C22 C 0.9490(5) 0.8289(5) 0.4893(2) 0.116(2) Uiso 1 d . .
C23 C 1.1321(6) 1.2026(6) 0.2223(2) 0.159(4) Uiso 1 d . .
C24 C 0.8322(4) 0.8676(5) 0.19983(15) 0.106(2) Uiso 1 d . .
C1B C 0.3161 0.8708 0.6934 0.100 Uiso 0.50 d P .
C2B C 0.7454(8) 0.5410(9) 0.3641(3) 0.105(4) Uiso 0.50 d P .
C3B C 0.8127(8) 0.6019(9) 0.3915(3) 0.102(4) Uiso 0.50 d P .
C4B C 0.8837(9) 0.2442(9) 0.4037(3) 0.102(4) Uiso 0.50 d P .
C5B C 0.9640(8) 0.3503(8) 0.4019(3) 0.095(4) Uiso 0.50 d P .
C6B C 0.9713(6) 0.3980(6) 0.3790(2) 0.064(3) Uiso 0.50 d P .
C7B C 0.6311(6) 0.9062(6) 0.2125(2) 0.064(3) Uiso 0.50 d P .
C8B C 0.2408 0.2128 0.5268 0.100 Uiso 0.50 d P .
C9B C 0.4018(6) 0.5189(7) 0.2002(2) 0.067(3) Uiso 0.50 d P .
C10B C 0.4712(11) 0.5409(11) 0.2272(4) 0.136(6) Uiso 0.50 d P .
C11B C 0.4137(7) 0.4496(8) 0.2369(3) 0.082(4) Uiso 0.50 d P .
C12B C 0.6390(6) 0.9650(6) 0.2327(2) 0.066(3) Uiso 0.50 d P .
C103 C 0.7389(6) 0.5000(6) 0.2431(2) 0.158(4) Uiso 1 d . .
C203 C 1.0850(8) 0.9001(8) 0.4135(3) 0.229(6) Uiso 1 d . .
C301 C 1.2559(9) 0.7758(9) 0.4501(3) 0.238(6) Uiso 1 d . .
C401 C 1.1628(8) 1.0915(8) 0.2900(3) 0.218(6) Uiso 1 d . .
N103 N 0.7698(5) 0.5940(5) 0.2277(2) 0.160(3) Uiso 1 d . .
N203 N 1.1331(6) 0.8726(6) 0.3921(2) 0.201(4) Uiso 1 d . .
N301 N 1.2266 0.4533 0.4781 0.150 Uiso 1 d . .
N401 N 0.8986 0.7900 0.3118 0.150 Uiso 1 d . .
C51 C 0.7609 0.6700 0.2318 0.150 Uiso 1 d . .
C51B C 0.8770 0.6470 0.2159 0.150 Uiso 1 d . .
C52 C 1.1867 0.2405 0.3686 0.150 Uiso 1 d . .
C52B C 0.6511(12) 0.8219(12) 0.3931(5) 0.359(10) Uiso 1 d . .
C53 C 1.1001(13) 0.6994(13) 0.4822(5) 0.360(11) Uiso 1 d . .
C53B C 1.2189 0.4533 0.5066 0.150 Uiso 1 d . .
C54 C 0.8185 0.7285 0.2974 0.150 Uiso 1 d . .
C54B C 0.9099(10) 0.7108(9) 0.3295(3) 0.267(7) Uiso 1 d . .

loop_
_atom_type_symbol
_atom_type_description
_atom_type_scat_dispersion_real
_atom_type_scat_dispersion_imag
_atom_type_scat_source
C C 0.0033 0.0016 'International Tables Vol C Tables 4.2.6.8 and 6.1.1.4'
H H 0.0000 0.0000 'International Tables Vol C Tables 4.2.6.8 and 6.1.1.4'
Cu Cu 0.3201 1.2651 'International Tables Vol C Tables 4.2.6.8 and 6.1.1.4'
O O 0.0106 0.0060 'International Tables Vol C Tables 4.2.6.8 and 6.1.1.4'
N N 0.0061 0.0033 'International Tables Vol C Tables 4.2.6.8 and 6.1.1.4'
Nd Nd -0.5000 3.3000 'International Tables Vol C Tables 4.2.6.8 and 6.1.1.4'

loop_
_geom_angle_atom_site_label_1
_geom_angle_atom_site_label_2
_geom_angle_atom_site_label_3
_geom_angle
_geom_angle_site_symmetry_1
_geom_angle_site_symmetry_3
_geom_angle_publ_flag
O101 Nd1 O101 70.2(2) 3_665 2_655 ?
O101 Nd1 O101 70.2(2) 3_665 . ?
O101 Nd1 O101 70.2(2) 2_655 . ?
O101 Nd1 O103 91.0(2) 3_665 3_665 ?
O101 Nd1 O103 138.1(2) 2_655 3_665 ?
O101 Nd1 O103 139.2(2) . 3_665 ?
O101 Nd1 O103 139.2(2) 3_665 2_655 ?
O101 Nd1 O103 91.0(2) 2_655 2_655 ?
O101 Nd1 O103 138.1(2) . 2_655 ?
O103 Nd1 O103 79.3(2) 3_665 2_655 ?
O101 Nd1 O103 138.1(2) 3_665 . ?
O101 Nd1 O103 139.2(2) 2_655 . ?
O101 Nd1 O103 91.0(2) . . ?
O103 Nd1 O103 79.3(2) 3_665 . ?
O103 Nd1 O103 79.3(2) 2_655 . ?
O101 Nd1 O102 70.5(2) 3_665 3_665 ?
O101 Nd1 O102 69.1(2) 2_655 3_665 ?
O101 Nd1 O102 130.5(2) . 3_665 ?
O103 Nd1 O102 69.3(2) 3_665 3_665 ?
O103 Nd1 O102 69.0(2) 2_655 3_665 ?
O103 Nd1 O102 138.5(2) . 3_665 ?
O101 Nd1 O102 69.1(2) 3_665 . ?
O101 Nd1 O102 130.5(2) 2_655 . ?
O101 Nd1 O102 70.5(2) . . ?
O103 Nd1 O102 69.0(2) 3_665 . ?
O103 Nd1 O102 138.5(2) 2_655 . ?
O103 Nd1 O102 69.3(2) . . ?
O102 Nd1 O102 119.967(8) 3_665 . ?
O101 Nd1 O102 130.5(2) 3_665 2_655 ?
O101 Nd1 O102 70.5(2) 2_655 2_655 ?
O101 Nd1 O102 69.1(2) . 2_655 ?
O103 Nd1 O102 138.5(2) 3_665 2_655 ?
O103 Nd1 O102 69.3(2) 2_655 2_655 ?
O103 Nd1 O102 69.0(2) . 2_655 ?
O102 Nd1 O102 119.967(7) 3_665 2_655 ?
O102 Nd1 O102 119.967(8) . 2_655 ?
O203 Nd2 O203 70.0(2) 2_665 . ?
O203 Nd2 O203 70.0(2) 2_665 3_565 ?
O203 Nd2 O203 70.0(2) . 3_565 ?
O203 Nd2 O202 96.6(2) 2_665 2_665 ?
O203 Nd2 O202 141.5(2) . 2_665 ?
O203 Nd2 O202 140.8(2) 3_565 2_665 ?
O203 Nd2 O202 140.8(2) 2_665 . ?
O203 Nd2 O202 96.6(2) . . ?
O203 Nd2 O202 141.5(2) 3_565 . ?
O202 Nd2 O202 70.7(2) 2_665 . ?
O203 Nd2 O202 141.5(2) 2_665 3_565 ?
O203 Nd2 O202 140.8(2) . 3_565 ?
O203 Nd2 O202 96.6(2) 3_565 3_565 ?
O202 Nd2 O202 70.7(2) 2_665 3_565 ?
O202 Nd2 O202 70.7(2) . 3_565 ?
O203 Nd2 O201 75.0(2) 2_665 3_565 ?
O203 Nd2 O201 79.2(2) . 3_565 ?
O203 Nd2 O201 139.4(2) 3_565 3_565 ?
O202 Nd2 O201 62.4(2) 2_665 3_565 ?
O202 Nd2 O201 66.2(2) . 3_565 ?
O202 Nd2 O201 123.8(2) 3_565 3_565 ?
O203 Nd2 O201 79.2(2) 2_665 . ?
O203 Nd2 O201 139.4(2) . . ?
O203 Nd2 O201 75.0(2) 3_565 . ?
O202 Nd2 O201 66.2(2) 2_665 . ?
O202 Nd2 O201 123.8(2) . . ?
O202 Nd2 O201 62.4(2) 3_565 . ?
O201 Nd2 O201 118.10(8) 3_565 . ?
O203 Nd2 O201 139.4(2) 2_665 2_665 ?
O203 Nd2 O201 75.0(2) . 2_665 ?
O203 Nd2 O201 79.2(2) 3_565 2_665 ?
O202 Nd2 O201 123.8(2) 2_665 2_665 ?
O202 Nd2 O201 62.4(2) . 2_665 ?
O202 Nd2 O201 66.2(2) 3_565 2_665 ?
O201 Nd2 O201 118.10(8) 3_565 2_665 ?
O201 Nd2 O201 118.10(8) . 2_665 ?
O301 Nd3 O301 67.7(3) 2_655 3_665 ?
O301 Nd3 O301 67.7(3) 2_655 . ?
O301 Nd3 O301 67.7(3) 3_665 . ?
O301 Nd3 O303 76.0(2) 2_655 . ?
O301 Nd3 O303 76.9(2) 3_665 . ?
O301 Nd3 O303 136.4(3) . . ?
O301 Nd3 O303 76.9(2) 2_655 3_665 ?
O301 Nd3 O303 136.4(3) 3_665 3_665 ?
O301 Nd3 O303 76.0(2) . 3_665 ?
O303 Nd3 O303 118.79(5) . 3_665 ?
O301 Nd3 O303 136.4(3) 2_655 2_655 ?
O301 Nd3 O303 76.0(2) 3_665 2_655 ?
O301 Nd3 O303 76.9(2) . 2_655 ?
O303 Nd3 O303 118.79(5) . 2_655 ?
O303 Nd3 O303 118.79(5) 3_665 2_655 ?
O301 Nd3 O302 94.7(2) 2_655 2_655 ?
O301 Nd3 O302 136.5(2) 3_665 2_655 ?
O301 Nd3 O302 143.6(2) . 2_655 ?
O303 Nd3 O302 60.04(13) . 2_655 ?
O303 Nd3 O302 68.95(14) 3_665 2_655 ?
O303 Nd3 O302 128.7(2) 2_655 2_655 ?
O301 Nd3 O302 143.6(2) 2_655 3_665 ?
O301 Nd3 O302 94.7(2) 3_665 3_665 ?
O301 Nd3 O302 136.5(2) . 3_665 ?
O303 Nd3 O302 68.95(13) . 3_665 ?
O303 Nd3 O302 128.7(2) 3_665 3_665 ?
O303 Nd3 O302 60.04(13) 2_655 3_665 ?
O302 Nd3 O302 76.2(2) 2_655 3_665 ?
O301 Nd3 O302 136.5(2) 2_655 . ?
O301 Nd3 O302 143.6(2) 3_665 . ?
O301 Nd3 O302 94.7(2) . . ?
O303 Nd3 O302 128.7(2) . . ?
O303 Nd3 O302 60.04(13) 3_665 . ?
O303 Nd3 O302 68.95(13) 2_655 . ?
O302 Nd3 O302 76.2(2) 2_655 . ?
O302 Nd3 O302 76.2(2) 3_665 . ?
O402 Nd4 O402 119.941(9) 2 . ?
O402 Nd4 O402 119.941(8) 2 3 ?
O402 Nd4 O402 119.941(8) . 3 ?
O402 Nd4 O403 71.38(14) 2 2 ?
O402 Nd4 O403 64.82(13) . 2 ?
O402 Nd4 O403 133.9(2) 3 2 ?
O402 Nd4 O403 133.9(2) 2 . ?
O402 Nd4 O403 71.38(14) . . ?
O402 Nd4 O403 64.82(13) 3 . ?
O403 Nd4 O403 76.3(2) 2 . ?
O402 Nd4 O403 64.82(13) 2 3 ?
O402 Nd4 O403 133.9(2) . 3 ?
O402 Nd4 O403 71.38(14) 3 3 ?
O403 Nd4 O403 76.3(2) 2 3 ?
O403 Nd4 O403 76.3(2) . 3 ?
O402 Nd4 O401 68.0(2) 2 3 ?
O402 Nd4 O401 142.9(2) . 3 ?
O402 Nd4 O401 67.8(2) 3 3 ?
O403 Nd4 O401 139.20(14) 2 3 ?
O403 Nd4 O401 132.16(14) . 3 ?
O403 Nd4 O401 83.1(2) 3 3 ?
O402 Nd4 O401 67.8(2) 2 2 ?
O402 Nd4 O401 68.0(2) . 2 ?
O402 Nd4 O401 142.9(2) 3 2 ?
O403 Nd4 O401 83.1(2) 2 2 ?
O403 Nd4 O401 139.20(14) . 2 ?
O403 Nd4 O401 132.16(14) 3 2 ?
O401 Nd4 O401 85.4(2) 3 2 ?
O402 Nd4 O401 142.9(2) 2 . ?
O402 Nd4 O401 67.8(2) . . ?
O402 Nd4 O401 68.0(2) 3 . ?
O403 Nd4 O401 132.16(14) 2 . ?
O403 Nd4 O401 83.1(2) . . ?
O403 Nd4 O401 139.20(14) 3 . ?
O401 Nd4 O401 85.4(2) 3 . ?
O401 Nd4 O401 85.4(2) 2 . ?
Cu1B Cu1 N11B 124.6(5) . . ?
Cu1B Cu1 N14B 93.0(3) . 3_665 ?
N11B Cu1 N14B 136.6(5) . 3_665 ?
Cu1B Cu1 C6B 176.4(4) . . ?
N11B Cu1 C6B 52.1(5) . . ?
N14B Cu1 C6B 89.5(4) 3_665 . ?
Cu1B Cu1 O14 113.1(4) . 3_665 ?
N11B Cu1 O14 115.1(5) . 3_665 ?
N14B Cu1 O14 21.7(4) 3_665 3_665 ?
C6B Cu1 O14 69.1(4) . 3_665 ?
Cu1B Cu1 O13 33.4(2) . . ?
N11B Cu1 O13 142.7(6) . . ?
N14B Cu1 O13 62.2(3) 3_665 . ?
C6B Cu1 O13 147.8(4) . . ?
O14 Cu1 O13 80.5(4) 3_665 . ?
Cu1B Cu1 O11 142.5(2) . . ?
N11B Cu1 O11 18.8(5) . . ?
N14B Cu1 O11 123.0(3) 3_665 . ?
C6B Cu1 O11 34.4(3) . . ?
O14 Cu1 O11 101.6(4) 3_665 . ?
O13 Cu1 O11 158.4(4) . . ?
Cu1B Cu1 C1B 135.9(2) . 9_554 ?
N11B Cu1 C1B 97.3(4) . 9_554 ?
N14B Cu1 C1B 42.9(2) 3_665 9_554 ?
C6B Cu1 C1B 46.8(3) . 9_554 ?
O14 Cu1 C1B 24.4(3) 3_665 9_554 ?
O13 Cu1 C1B 104.4(2) . 9_554 ?
O11 Cu1 C1B 80.9(2) . 9_554 ?
Cu1B Cu1 C11 109.5(2) . . ?
N11B Cu1 C11 21.8(5) . . ?
N14B Cu1 C11 156.9(3) 3_665 . ?
C6B Cu1 C11 67.7(3) . . ?
O14 Cu1 C11 135.3(4) 3_665 . ?
O13 Cu1 C11 137.8(3) . . ?
O11 Cu1 C11 33.9(2) . . ?
C1B Cu1 C11 114.5(2) 9_554 . ?
Cu1B Cu1 O12 45.3(2) . . ?
N11B Cu1 O12 80.1(4) . . ?
N14B Cu1 O12 137.4(3) 3_665 . ?
C6B Cu1 O12 131.7(3) . . ?
O14 Cu1 O12 153.6(4) 3_665 . ?
O13 Cu1 O12 75.2(3) . . ?
O11 Cu1 O12 97.3(2) . . ?
C1B Cu1 O12 174.2(2) 9_554 . ?
C11 Cu1 O12 64.4(3) . . ?
Cu1 Cu1B O13 118.3(4) . . ?
Cu1 Cu1B O12B 141.4(5) . . ?
O13 Cu1B O12B 96.2(6) . . ?
Cu1 Cu1B O12 111.8(3) . . ?
O13 Cu1B O12 121.1(4) . . ?
O12B Cu1B O12 29.6(5) . . ?
Cu1 Cu1B N11B 28.9(2) . . ?
O13 Cu1B N11B 135.8(5) . . ?
O12B Cu1B N11B 113.1(5) . . ?
O12 Cu1B N11B 83.6(3) . . ?
Cu1 Cu1B N14B 55.3(2) . 3_665 ?
O13 Cu1B N14B 66.3(4) . 3_665 ?
O12B Cu1B N14B 162.5(5) . 3_665 ?
O12 Cu1B N14B 164.4(3) . 3_665 ?
N11B Cu1B N14B 82.4(3) . 3_665 ?
Cu1 Cu1B O13B 132.66(14) . 3_775 ?
O13 Cu1B O13B 15.9(4) . 3_775 ?
O12B Cu1B O13B 84.2(5) . 3_775 ?
O12 Cu1B O13B 112.0(2) . 3_775 ?
N11B Cu1B O13B 151.6(3) . 3_775 ?
N14B Cu1B O13B 78.3(2) 3_665 3_775 ?
Cu1 Cu1B C13 99.5(2) . . ?
O13 Cu1B C13 33.0(5) . . ?
O12B Cu1B C13 119.1(5) . . ?
O12 Cu1B C13 148.5(3) . . ?
N11B Cu1B C13 127.1(3) . . ?
N14B Cu1B C13 44.6(3) 3_665 . ?
O13B Cu1B C13 37.6(2) 3_775 . ?
Cu1 Cu1B C12 90.3(3) . . ?
O13 Cu1B C12 141.5(5) . . ?
O12B Cu1B C12 51.1(6) . . ?
O12 Cu1B C12 22.1(4) . . ?
N11B Cu1B C12 62.9(4) . . ?
N14B Cu1B C12 145.3(4) 3_665 . ?
O13B Cu1B C12 134.0(3) 3_775 . ?
C13 Cu1B C12 170.0(4) . . ?
Cu2B Cu2 N23B 123.8(4) . 3_675 ?
Cu2B Cu2 N22B 94.8(3) . . ?
N23B Cu2 N22B 141.3(4) 3_675 . ?
Cu2B Cu2 C8B 141.0(2) . 8_654 ?
N23B Cu2 C8B 93.0(3) 3_675 8_654 ?
N22B Cu2 C8B 48.8(3) . 8_654 ?
Cu2B Cu2 O22 106.8(3) . 3_665 ?
N23B Cu2 O22 129.0(4) 3_675 3_665 ?
N22B Cu2 O22 12.4(4) . 3_665 ?
C8B Cu2 O22 36.4(2) 8_654 3_665 ?
Cu2B Cu2 C7B 173.7(3) . 2_765 ?
N23B Cu2 C7B 53.1(4) 3_675 2_765 ?
N22B Cu2 C7B 88.2(4) . 2_765 ?
C8B Cu2 C7B 40.3(3) 8_654 2_765 ?
O22 Cu2 C7B 75.9(4) 3_665 2_765 ?
Cu2B Cu2 O23 136.0(3) . 3_675 ?
N23B Cu2 O23 14.4(4) 3_675 3_675 ?
N22B Cu2 O23 128.8(4) . 3_675 ?
C8B Cu2 O23 82.4(2) 8_654 3_675 ?
O22 Cu2 O23 117.0(3) 3_665 3_675 ?
C7B Cu2 O23 42.1(4) 2_765 3_675 ?
Cu2B Cu2 O21 47.8(7) . 9_774 ?
N23B Cu2 O21 145.9(9) 3_675 9_774 ?
N22B Cu2 O21 62.5(6) . 9_774 ?
C8B Cu2 O21 108.6(6) 8_654 9_774 ?
O22 Cu2 O21 74.0(6) 3_665 9_774 ?
C7B Cu2 O21 138.2(8) 2_765 9_774 ?
O23 Cu2 O21 142.7(9) 3_675 9_774 ?
Cu2B Cu2 O24 44.0(2) . 7_554 ?
N23B Cu2 O24 80.1(4) 3_675 7_554 ?
N22B Cu2 O24 138.6(3) . 7_554 ?
C8B Cu2 O24 169.7(2) 8_654 7_554 ?
O22 Cu2 O24 150.8(3) 3_665 7_554 ?
C7B Cu2 O24 133.3(4) 2_765 7_554 ?
O23 Cu2 O24 92.0(3) 3_675 7_554 ?
O21 Cu2 O24 81.0(6) 9_774 7_554 ?
Cu2B Cu2 O24B 51.15(14) . 9_774 ?
N23B Cu2 O24B 78.2(3) 3_675 9_774 ?
N22B Cu2 O24B 137.5(3) . 9_774 ?
C8B Cu2 O24B 166.16(13) 8_654 9_774 ?
O22 Cu2 O24B 149.0(3) 3_665 9_774 ?
C7B Cu2 O24B 128.6(4) 2_765 9_774 ?
O23 Cu2 O24B 86.9(2) 3_675 9_774 ?
O21 Cu2 O24B 75.1(6) 9_774 9_774 ?
O24 Cu2 O24B 18.3(2) 7_554 9_774 ?
Cu2 Cu2B O21 103.3(10) . 9_774 ?
Cu2 Cu2B O21B 138.5(4) . 2_765 ?
O21 Cu2B O21B 43.7(12) 9_774 2_765 ?
Cu2 Cu2B O24 112.2(3) . 7_554 ?
O21 Cu2B O24 119.0(9) 9_774 7_554 ?
O21B Cu2B O24 107.2(4) 2_765 7_554 ?
Cu2 Cu2B O24B 103.9(2) . 9_774 ?
O21 Cu2B O24B 102.3(10) 9_774 9_774 ?
O21B Cu2B O24B 107.2(3) 2_765 9_774 ?
O24 Cu2B O24B 23.2(2) 7_554 9_774 ?
Cu2 Cu2B N23B 29.5(2) . 3_675 ?
O21 Cu2B N23B 123.6(11) 9_774 3_675 ?
O21B Cu2B N23B 166.4(4) 2_765 3_675 ?
O24 Cu2B N23B 82.9(3) 7_554 3_675 ?
O24B Cu2B N23B 78.4(2) 9_774 3_675 ?
Cu2 Cu2B N22B 52.5(3) . . ?
O21 Cu2B N22B 66.3(9) 9_774 . ?
O21B Cu2B N22B 86.9(4) 2_765 . ?
O24 Cu2B N22B 164.1(4) 7_554 . ?
O24B Cu2B N22B 145.7(3) 9_774 . ?
N23B Cu2B N22B 82.0(3) 3_675 . ?
Cu2 Cu2B C21 98.6(3) . 2_765 ?
O21 Cu2B C21 42.1(11) 9_774 2_765 ?
O21B Cu2B C21 41.0(4) 2_765 2_765 ?
O24 Cu2B C21 148.2(4) 7_554 2_765 ?
O24B Cu2B C21 142.0(3) 9_774 2_765 ?
N23B Cu2B C21 128.2(3) 3_675 2_765 ?
N22B Cu2B C21 46.2(4) . 2_765 ?
Cu2 Cu2B O22 49.0(2) . 3_665 ?
O21 Cu2B O22 70.4(9) 9_774 3_665 ?
O21B Cu2B O22 90.8(4) 2_765 3_665 ?
O24 Cu2B O22 161.1(3) 7_554 3_665 ?
O24B Cu2B O22 145.2(2) 9_774 3_665 ?
N23B Cu2B O22 78.4(3) 3_675 3_665 ?
N22B Cu2B O22 4.3(3) . 3_665 ?
C21 Cu2B O22 49.9(3) 2_765 3_665 ?
C14 O101 Nd1 116.9(3) . . ?
C13 O102 Nd1 105.2(3) . . ?
C103 O103 Nd1 144.1(10) . . ?
C21 O201 Nd2 111.7(5) 3_565 . ?
C22 O202 Nd2 113.7(5) 8_654 . ?
C203 O203 Nd2 126.9(8) 8_654 . ?
C301 O301 Nd3 126.0(8) 7_444 . ?
C12 O302 Nd3 140.5(7) 7_444 . ?
C11 O303 Nd3 117.3(5) 8_644 . ?
C401 O401 Nd4 127.4(9) 2_655 . ?
C23 O402 Nd4 115.2(5) 2_655 . ?
C24 O403 Nd4 126.5(5) 3_565 . ?
N11B O11 C6B 90.9(9) . . ?
N11B O11 C11 76.5(7) . . ?
C6B O11 C11 159.4(9) . . ?
N11B O11 C5B 139.5(8) . . ?
C6B O11 C5B 49.8(7) . . ?
C11 O11 C5B 143.8(8) . . ?
N11B O11 Cu1 22.7(6) . . ?
C6B O11 Cu1 70.0(7) . . ?
C11 O11 Cu1 94.5(5) . . ?
C5B O11 Cu1 119.7(5) . . ?
O12B O12 C12 163.1(15) . . ?
O12B O12 Cu1B 73.2(8) . . ?
C12 O12 Cu1B 112.0(8) . . ?
O12B O12 Cu1 96.0(8) . . ?
C12 O12 Cu1 89.8(7) . . ?
Cu1B O12 Cu1 22.85(10) . . ?
O13B O13 Cu1B 148.2(7) 3_775 . ?
O13B O13 C13 65.7(5) 3_775 . ?
Cu1B O13 C13 122.5(8) . . ?
O13B O13 N14B 124.4(5) 3_775 3_665 ?
Cu1B O13 N14B 77.1(5) . 3_665 ?
C13 O13 N14B 60.1(4) . 3_665 ?
O13B O13 Cu1 167.8(8) 3_775 . ?
Cu1B O13 Cu1 28.3(2) . . ?
C13 O13 Cu1 106.2(6) . . ?
N14B O13 Cu1 50.9(4) 3_665 . ?
N14B O14 C1B 128.5(17) . 7_544 ?
N14B O14 C14 50.8(11) . . ?
C1B O14 C14 138.3(9) 7_544 . ?
N14B O14 Cu1 57.3(11) . 2_655 ?
C1B O14 Cu1 89.2(10) 7_544 2_655 ?
C14 O14 Cu1 108.0(7) . 2_655 ?
O11 N11B Cu1 138.6(10) . . ?
O11 N11B C11 65.2(7) . . ?
Cu1 N11B C11 141.8(9) . . ?
O11 N11B C6B 49.6(6) . . ?
Cu1 N11B C6B 91.0(7) . . ?
C11 N11B C6B 113.0(9) . . ?
O11 N11B Cu1B 163.1(10) . . ?
Cu1 N11B Cu1B 26.5(3) . . ?
C11 N11B Cu1B 122.0(6) . . ?
C6B N11B Cu1B 117.5(7) . . ?
O12 O12B Cu1B 77.2(9) . . ?
O12 O12B C12 8.6(8) . . ?
Cu1B O12B C12 80.3(7) . . ?
O13 O13B C13 69.0(4) 2_755 2_755 ?
O13 O13B Cu1B 15.9(4) 2_755 2_755 ?
C13 O13B Cu1B 75.8(3) 2_755 2_755 ?
O14 N14B C14 104.3(14) . . ?
O14 N14B C1B 28.2(10) . 7_544 ?
C14 N14B C1B 118.9(6) . 7_544 ?
O14 N14B Cu1 101.0(13) . 2_655 ?
C14 N14B Cu1 154.5(6) . 2_655 ?
C1B N14B Cu1 85.5(4) 7_544 2_655 ?
O14 N14B C13 143.7(14) . 2_655 ?
C14 N14B C13 41.0(4) . 2_655 ?
C1B N14B C13 157.3(5) 7_544 2_655 ?
Cu1 N14B C13 113.6(5) 2_655 2_655 ?
O14 N14B O13 144.6(10) . 2_655 ?
C14 N14B O13 90.1(5) . 2_655 ?
C1B N14B O13 150.3(6) 7_544 2_655 ?
Cu1 N14B O13 66.9(4) 2_655 2_655 ?
C13 N14B O13 52.1(4) 2_655 2_655 ?
O14 N14B Cu1B 130.0(13) . 2_655 ?
C14 N14B Cu1B 123.3(5) . 2_655 ?
C1B N14B Cu1B 117.1(5) 7_544 2_655 ?
Cu1 N14B Cu1B 31.7(2) 2_655 2_655 ?
C13 N14B Cu1B 82.4(3) 2_655 2_655 ?
O13 N14B Cu1B 36.6(3) 2_655 2_655 ?
O21B O21 C21 64.4(15) 6_665 6_665 ?
O21B O21 Cu2B 76.5(16) 6_665 5_755 ?
C21 O21 Cu2B 95.7(18) 6_665 5_755 ?
O21B O21 Cu2 101.7(20) 6_665 5_755 ?
C21 O21 Cu2 94.2(16) 6_665 5_755 ?
Cu2B O21 Cu2 28.9(6) 5_755 5_755 ?
N22B O22 C8B 106.0(13) 2_655 9_554 ?
N22B O22 C22 82.0(13) 2_655 7_444 ?
C8B O22 C22 163.7(8) 9_554 7_444 ?
N22B O22 Cu2 38.0(11) 2_655 2_655 ?
C8B O22 Cu2 68.0(3) 9_554 2_655 ?
C22 O22 Cu2 119.0(5) 7_444 2_655 ?
N22B O22 Cu2B 15.5(11) 2_655 2_655 ?
C8B O22 Cu2B 91.3(3) 9_554 2_655 ?
C22 O22 Cu2B 94.8(4) 7_444 2_655 ?
Cu2 O22 Cu2B 24.20(11) 2_655 2_655 ?
N23B O23 C23 95.1(8) . . ?
N23B O23 C7B 77.5(7) . 3_675 ?
C23 O23 C7B 154.7(10) . 3_675 ?
N23B O23 Cu2 16.9(5) . 2_765 ?
C23 O23 Cu2 111.3(7) . 2_765 ?
C7B O23 Cu2 65.0(6) 3_675 2_765 ?
O24B O24 C24 74.6(6) 3_775 5_655 ?
O24B O24 Cu2B 88.0(7) 3_775 4_445 ?
C24 O24 Cu2B 115.2(6) 5_655 4_445 ?
O24B O24 Cu2 81.4(6) 3_775 4_445 ?
C24 O24 Cu2 91.4(5) 5_655 4_445 ?
Cu2B O24 Cu2 23.79(13) 4_445 4_445 ?
O21 O21B C21 67.9(12) 8_644 . ?
O21 O21B Cu2B 59.9(15) 8_644 3_675 ?
C21 O21B Cu2B 89.7(6) . 3_675 ?
O22 N22B C22 74.5(13) 3_665 9_664 ?
O22 N22B C8B 52.8(11) 3_665 8_654 ?
C22 N22B C8B 125.5(6) 9_664 8_654 ?
O22 N22B Cu2 129.6(14) 3_665 . ?
C22 N22B Cu2 153.6(7) 9_664 . ?
C8B N22B Cu2 76.8(4) 8_654 . ?
O22 N22B C21 116.6(14) 3_665 2_765 ?
C22 N22B C21 42.2(5) 9_664 2_765 ?
C8B N22B C21 165.2(6) 8_654 2_765 ?
Cu2 N22B C21 113.2(6) . 2_765 ?
O22 N22B Cu2B 160.2(14) 3_665 . ?
C22 N22B Cu2B 121.4(6) 9_664 . ?
C8B N22B Cu2B 108.4(5) 8_654 . ?
Cu2 N22B Cu2B 32.7(2) . . ?
C21 N22B Cu2B 80.5(5) 2_765 . ?
O23 N23B Cu2 148.6(8) . 2_765 ?
O23 N23B C7B 64.5(6) . 3_675 ?
Cu2 N23B C7B 90.7(5) 2_765 3_675 ?
O23 N23B C23 49.2(6) . . ?
Cu2 N23B C23 159.4(6) 2_765 . ?
C7B N23B C23 109.8(7) 3_675 . ?
O23 N23B Cu2B 165.1(10) . 2_765 ?
Cu2 N23B Cu2B 26.6(2) 2_765 2_765 ?
C7B N23B Cu2B 117.2(5) 3_675 2_765 ?
C23 N23B Cu2B 132.9(5) . 2_765 ?
O24 O24B C24 73.2(6) 2_755 6_665 ?
O24 O24B Cu2B 68.8(6) 2_755 5_755 ?
C24 O24B Cu2B 107.3(4) 6_665 5_755 ?
O24 O24B Cu2 80.3(5) 2_755 5_755 ?
C24 O24B Cu2 90.8(4) 6_665 5_755 ?
Cu2B O24B Cu2 24.92(8) 5_755 5_755 ?
O303 C11 O11 104.9(7) 6_665 . ?
O303 C11 N11B 142.3(8) 6_665 . ?
O11 C11 N11B 38.3(5) . . ?
O303 C11 C12 129.1(6) 6_665 . ?
O11 C11 C12 125.2(8) . . ?
N11B C11 C12 86.9(7) . . ?
O303 C11 Cu1 156.3(5) 6_665 . ?
O11 C11 Cu1 51.6(4) . . ?
N11B C11 Cu1 16.4(4) . . ?
C12 C11 Cu1 74.5(5) . . ?
O12 C12 O302 140.7(12) . 4 ?
O12 C12 C11 130.1(9) . . ?
O302 C12 C11 86.9(8) 4 . ?
O12 C12 O12B 8.3(8) . . ?
O302 C12 O12B 138.8(9) 4 . ?
C11 C12 O12B 134.1(7) . . ?
O12 C12 Cu1B 45.9(6) . . ?
O302 C12 Cu1B 172.2(9) 4 . ?
C11 C12 Cu1B 85.6(4) . . ?
O12B C12 Cu1B 48.6(4) . . ?
C14 C13 O13B 144.5(7) 3_665 3_775 ?
C14 C13 O13 112.3(7) 3_665 . ?
O13B C13 O13 45.3(4) 3_775 . ?
C14 C13 O102 118.5(6) 3_665 . ?
O13B C13 O102 73.6(4) 3_775 . ?
O13 C13 O102 118.9(6) . . ?
C14 C13 N14B 49.0(5) 3_665 3_665 ?
O13B C13 N14B 112.0(4) 3_775 3_665 ?
O13 C13 N14B 67.7(5) . 3_665 ?
O102 C13 N14B 165.3(5) . 3_665 ?
C14 C13 Cu1B 101.9(6) 3_665 . ?
O13B C13 Cu1B 66.5(2) 3_775 . ?
O13 C13 Cu1B 24.5(4) . . ?
O102 C13 Cu1B 138.0(3) . . ?
N14B C13 Cu1B 53.0(3) 3_665 . ?
C13 C14 N14B 90.1(6) 2_655 . ?
C13 C14 O101 128.3(6) 2_655 . ?
N14B C14 O101 141.7(6) . . ?
C13 C14 O14 114.4(7) 2_655 . ?
N14B C14 O14 24.9(6) . . ?
O101 C14 O14 117.1(6) . . ?
C22 C21 O201 115.2(9) 8_654 2_665 ?
C22 C21 O21B 151.3(9) 8_654 . ?
O201 C21 O21B 92.2(7) 2_665 . ?
C22 C21 O21 115.0(14) 8_654 8_644 ?
O201 C21 O21 123.0(14) 2_665 8_644 ?
O21B C21 O21 47.7(11) . 8_644 ?
C22 C21 N22B 49.9(6) 8_654 3_675 ?
O201 C21 N22B 164.8(9) 2_665 3_675 ?
O21B C21 N22B 102.2(7) . 3_675 ?
O21 C21 N22B 71.3(13) 8_644 3_675 ?
C22 C21 Cu2B 102.1(7) 8_654 3_675 ?
O201 C21 Cu2B 140.0(7) 2_665 3_675 ?
O21B C21 Cu2B 49.3(4) . 3_675 ?
O21 C21 Cu2B 42.1(12) 8_644 3_675 ?
N22B C21 Cu2B 53.3(4) 3_675 3_675 ?
C21 C22 O22 111.5(7) 6_565 4 ?
C21 C22 N22B 88.0(7) 6_565 5_655 ?
O22 C22 N22B 23.6(4) 4 5_655 ?
C21 C22 O202 133.1(9) 6_565 6_565 ?
O22 C22 O202 114.1(6) 4 6_565 ?
N22B C22 O202 137.4(8) 5_655 6_565 ?
O402 C23 O23 118.4(9) 3_665 . ?
O402 C23 N23B 153.9(8) 3_665 . ?
O23 C23 N23B 35.8(5) . . ?
O402 C23 C24 120.8(7) 3_665 3_675 ?
O23 C23 C24 110.7(9) . 3_675 ?
N23B C23 C24 79.1(6) . 3_675 ?
O403 C24 O24 129.8(8) 2_665 9_664 ?
O403 C24 O24B 126.7(7) 2_665 8_644 ?
O24 C24 O24B 32.2(3) 9_664 8_644 ?
O403 C24 C23 101.0(6) 2_665 2_765 ?
O24 C24 C23 128.5(7) 9_664 2_765 ?
O24B C24 C23 123.7(6) 8_644 2_765 ?
O14 C1B N14B 23.3(9) 4_455 4_455 ?
O14 C1B C2B 106.6(10) 4_455 4_455 ?
N14B C1B C2B 122.1(6) 4_455 4_455 ?
O14 C1B C6B 120.4(9) 4_455 5 ?
N14B C1B C6B 111.5(5) 4_455 5 ?
C2B C1B C6B 125.7(7) 4_455 5 ?
O14 C1B Cu1 66.4(9) 4_455 5 ?
N14B C1B Cu1 51.6(3) 4_455 5 ?
C2B C1B Cu1 173.0(5) 4_455 5 ?
C6B C1B Cu1 60.2(4) 5 5 ?
C1B C2B C3B 117.5(11) 7_544 . ?
C4B C3B C2B 103.9(11) 2_655 . ?
C3B C4B C5B 134.0(13) 3_665 . ?
C6B C5B C4B 117.2(11) . . ?
C6B C5B O11 37.0(5) . . ?
C4B C5B O11 154.1(11) . . ?
O11 C6B C5B 93.2(9) . . ?
O11 C6B N11B 39.4(6) . . ?
C5B C6B N11B 131.8(9) . . ?
O11 C6B C1B 147.7(10) . 9_554 ?
C5B C6B C1B 117.7(7) . 9_554 ?
N11B C6B C1B 108.4(8) . 9_554 ?
O11 C6B Cu1 75.6(6) . . ?
C5B C6B Cu1 168.7(8) . . ?
N11B C6B Cu1 36.9(5) . . ?
C1B C6B Cu1 73.1(5) 9_554 . ?
C8B C7B C12B 128.9(11) 7_554 . ?
C8B C7B O23 138.2(10) 7_554 2_765 ?
C12B C7B O23 92.6(8) . 2_765 ?
C8B C7B N23B 101.0(8) 7_554 2_765 ?
C12B C7B N23B 127.4(9) . 2_765 ?
O23 C7B N23B 38.0(5) 2_765 2_765 ?
C8B C7B Cu2 65.4(5) 7_554 3_675 ?
C12B C7B Cu2 162.6(8) . 3_675 ?
O23 C7B Cu2 72.9(6) 2_765 3_675 ?
N23B C7B Cu2 36.1(4) 2_765 3_675 ?
O22 C8B C7B 145.8(6) 5 4_445 ?
O22 C8B N22B 21.2(4) 5 6_565 ?
C7B C8B N22B 126.5(6) 4_445 6_565 ?
O22 C8B C9B 95.2(5) 5 5 ?
C7B C8B C9B 111.1(7) 4_445 5 ?
N22B C8B C9B 116.2(6) 6_565 5 ?
O22 C8B Cu2 75.6(3) 5 6_565 ?
C7B C8B Cu2 74.3(5) 4_445 6_565 ?
N22B C8B Cu2 54.3(4) 6_565 6_565 ?
C9B C8B Cu2 166.4(5) 5 6_565 ?
C8B C9B C10B 127.6(8) 9_554 . ?
C11B C10B C9B 93.3(10) . . ?
C10B C11B C12B 143.5(13) . 3_565 ?
C7B C12B C11B 111.2(9) . 2_665 ?
O103 C103 N103 146.2(14) . . ?
O203 C203 N203 139.2(13) 6_565 . ?
O301 C301 N301 108.0(10) 4 3_775 ?
O401 C401 N401 140.6(14) 3_665 2_765 ?
O401 C401 C54 97.7(11) 3_665 2_765 ?
N401 C401 C54 49.9(5) 2_765 2_765 ?
C51 N103 C103 133.7(8) . . ?
C51 N103 C51B 98.8(4) . . ?
C103 N103 C51B 116.4(7) . . ?
C52B N203 C203 130.9(15) 2_765 . ?
C52B N203 C52 101.8(12) 2_765 3_775 ?
C203 N203 C52 109.7(7) . 3_775 ?
C53B N301 C301 159.6(5) . 2_755 ?
C53B N301 C53 87.5(8) . 2_755 ?
C301 N301 C53 111.5(9) 2_755 2_755 ?
C401 N401 C54 83.9(7) 3_675 . ?
C401 N401 C54B 140.7(8) 3_675 . ?
C54 N401 C54B 99.7(4) . . ?
N401 C54 C401 46.3(5) . 3_675 ?

loop_
_geom_bond_atom_site_label_1
_geom_bond_atom_site_label_2
_geom_bond_distance
_geom_bond_site_symmetry_2
_geom_bond_publ_flag
Nd1 O101 2.319(5) 3_665 ?
Nd1 O101 2.319(5) 2_655 ?
Nd1 O101 2.319(5) . ?
Nd1 O103 2.499(5) 3_665 ?
Nd1 O103 2.499(5) 2_655 ?
Nd1 O103 2.499(5) . ?
Nd1 O102 2.554(4) 3_665 ?
Nd1 O102 2.554(4) . ?
Nd1 O102 2.554(4) 2_655 ?
Nd2 O203 2.387(5) 2_665 ?
Nd2 O203 2.387(5) . ?
Nd2 O203 2.387(5) 3_565 ?
Nd2 O202 2.458(5) 2_665 ?
Nd2 O202 2.458(5) . ?
Nd2 O202 2.458(5) 3_565 ?
Nd2 O201 2.661(5) 3_565 ?
Nd2 O201 2.661(5) . ?
Nd2 O201 2.661(5) 2_665 ?
Nd3 O301 2.451(9) 2_655 ?
Nd3 O301 2.451(9) 3_665 ?
Nd3 O301 2.451(9) . ?
Nd3 O303 2.551(6) . ?
Nd3 O303 2.551(6) 3_665 ?
Nd3 O303 2.551(6) 2_655 ?
Nd3 O302 2.565(5) 2_655 ?
Nd3 O302 2.565(5) 3_665 ?
Nd3 O302 2.565(5) . ?
Nd4 O402 2.452(4) 2 ?
Nd4 O402 2.452(4) . ?
Nd4 O402 2.452(4) 3 ?
Nd4 O403 2.483(5) 2 ?
Nd4 O403 2.483(5) . ?
Nd4 O403 2.483(5) 3 ?
Nd4 O401 2.582(8) 3 ?
Nd4 O401 2.582(8) 2 ?
Nd4 O401 2.582(8) . ?
Cu1 Cu1B 1.018(2) . ?
Cu1 N11B 1.105(11) . ?
Cu1 N14B 1.595(8) 3_665 ?
Cu1 C6B 1.840(11) . ?
Cu1 O14 1.861(13) 3_665 ?
Cu1 O13 1.892(10) . ?
Cu1 O11 1.897(7) . ?
Cu1 C1B 2.0294(15) 9_554 ?
Cu1 C11 2.413(9) . ?
Cu1 O12 2.434(5) . ?
Cu1B O13 1.183(10) . ?
Cu1B O12B 1.829(12) . ?
Cu1B O12 1.864(5) . ?
Cu1B N11B 1.880(11) . ?
Cu1B N14B 1.937(8) 3_665 ?
Cu1B O13B 2.275(2) 3_775 ?
Cu1B C13 2.405(6) . ?
Cu1B C12 2.406(11) . ?
Cu2 Cu2B 1.023(3) . ?
Cu2 N23B 1.125(8) 3_675 ?
Cu2 N22B 1.504(9) . ?
Cu2 C8B 1.803(2) 8_654 ?
Cu2 O22 1.883(6) 3_665 ?
Cu2 C7B 1.908(12) 2_765 ?
Cu2 O23 2.011(9) 3_675 ?
Cu2 O21 2.06(3) 9_774 ?
Cu2 O24 2.349(7) 7_554 ?
Cu2 O24B 2.357(2) 9_774 ?
Cu2B O21 1.57(3) 9_774 ?
Cu2B O21B 1.761(8) 2_765 ?
Cu2B O24 1.763(8) 7_554 ?
Cu2B O24B 1.891(2) 9_774 ?
Cu2B N23B 1.896(8) 3_675 ?
Cu2B N22B 1.888(9) . ?
Cu2B C21 2.324(9) 2_765 ?
Cu2B O22 2.389(6) 3_665 ?
O101 C14 1.376(8) . ?
O102 C13 1.620(9) . ?
O103 C103 0.797(10) . ?
O201 C21 1.355(12) 3_565 ?
O202 C22 1.326(8) 8_654 ?
O203 C203 1.19(2) 8_654 ?
O301 C301 1.32(2) 7_444 ?
O302 C12 1.309(12) 7_444 ?
O303 C11 1.203(11) 8_644 ?
O401 C401 1.139(15) 2_655 ?
O402 C23 1.112(11) 2_655 ?
O403 C24 1.220(8) 3_565 ?
O11 N11B 0.922(12) . ?
O11 C6B 1.106(9) . ?
O11 C11 1.350(8) . ?
O11 C5B 1.835(13) . ?
O12 O12B 0.94(2) . ?
O12 C12 0.98(2) . ?
O13 O13B 1.182(10) 3_775 ?
O13 C13 1.552(9) . ?
O13 N14B 1.820(10) 3_665 ?
O14 N14B 0.700(13) . ?
O14 C1B 0.837(9) 7_544 ?
O14 C14 1.609(13) . ?
O14 Cu1 1.861(13) 2_655 ?
N11B C11 1.447(12) . ?
N11B C6B 1.452(12) . ?
O12B C12 1.90(2) . ?
O13B O13 1.182(10) 2_755 ?
O13B C13 1.515(6) 2_755 ?
O13B Cu1B 2.275(2) 2_755 ?
N14B C14 1.287(10) . ?
N14B C1B 1.386(6) 7_544 ?
N14B Cu1 1.595(8) 2_655 ?
N14B C13 1.705(10) 2_655 ?
N14B O13 1.820(10) 2_655 ?
N14B Cu1B 1.937(8) 2_655 ?
O21 O21B 1.25(3) 6_665 ?
O21 C21 1.57(3) 6_665 ?
O21 Cu2B 1.57(3) 5_755 ?
O21 Cu2 2.06(3) 5_755 ?
O22 N22B 0.525(9) 2_655 ?
O22 C8B 1.155(8) 9_554 ?
O22 C22 1.265(11) 7_444 ?
O22 Cu2 1.883(6) 2_655 ?
O22 Cu2B 2.389(6) 2_655 ?
O23 N23B 0.964(11) . ?
O23 C23 1.248(10) . ?
O23 C7B 1.411(13) 3_675 ?
O23 Cu2 2.011(9) 2_765 ?
O24 O24B 0.747(7) 3_775 ?
O24 C24 1.340(10) 5_655 ?
O24 Cu2B 1.763(8) 4_445 ?
O24 Cu2 2.349(7) 4_445 ?
O21B O21 1.25(3) 8_644 ?
O21B C21 1.525(14) . ?
O21B Cu2B 1.761(8) 3_675 ?
N22B O22 0.525(9) 3_665 ?
N22B C22 1.300(11) 9_664 ?
N22B C8B 1.394(7) 8_654 ?
N22B C21 1.699(12) 2_765 ?
N23B Cu2 1.125(8) 2_765 ?
N23B C7B 1.527(13) 3_675 ?
N23B C23 1.643(12) . ?
N23B Cu2B 1.896(8) 2_765 ?
O24B O24 0.747(7) 2_755 ?
O24B C24 1.349(6) 6_665 ?
O24B Cu2B 1.891(2) 5_755 ?
O24B Cu2 2.357(2) 5_755 ?
C11 O303 1.203(11) 6_665 ?
C11 C12 1.84(2) . ?
C12 O302 1.309(12) 4 ?
C13 C14 1.118(8) 3_665 ?
C13 O13B 1.515(6) 3_775 ?
C13 N14B 1.705(10) 3_665 ?
C14 C13 1.118(8) 2_655 ?
C21 C22 1.141(13) 8_654 ?
C21 O201 1.355(12) 2_665 ?
C21 O21 1.57(3) 8_644 ?
C21 N22B 1.699(12) 3_675 ?
C21 Cu2B 2.324(9) 3_675 ?
C22 C21 1.141(13) 6_565 ?
C22 O22 1.265(11) 4 ?
C22 N22B 1.300(11) 5_655 ?
C22 O202 1.326(8) 6_565 ?
C23 O402 1.112(11) 3_665 ?
C23 C24 1.817(13) 3_675 ?
C24 O403 1.220(8) 2_665 ?
C24 O24 1.340(10) 9_664 ?
C24 O24B 1.350(6) 8_644 ?
C24 C23 1.817(13) 2_765 ?
C1B O14 0.837(10) 4_455 ?
C1B N14B 1.386(7) 4_455 ?
C1B C2B 1.55(2) 4_455 ?
C1B C6B 1.546(10) 5 ?
C1B Cu1 2.0295(15) 5 ?
C2B C1B 1.553(15) 7_544 ?
C2B C3B 1.78(2) . ?
C3B C4B 1.49(2) 2_655 ?
C4B C3B 1.49(2) 3_665 ?
C4B C5B 1.566(15) . ?
C5B C6B 1.40(2) . ?
C6B C1B 1.546(10) 9_554 ?
C7B C8B 1.283(10) 7_554 ?
C7B C12B 1.39(2) . ?
C7B O23 1.411(13) 2_765 ?
C7B N23B 1.527(13) 2_765 ?
C7B Cu2 1.908(12) 3_675 ?
C8B O22 1.155(8) 5 ?
C8B C7B 1.283(11) 4_445 ?
C8B N22B 1.394(7) 6_565 ?
C8B C9B 1.585(8) 5 ?
C8B Cu2 1.803(2) 6_565 ?
C9B C8B 1.585(8) 9_554 ?
C9B C10B 1.74(2) . ?
C10B C11B 1.40(2) . ?
C11B C12B 1.456(15) 3_565 ?
C12B C11B 1.456(15) 2_665 ?
C103 N103 1.577(13) . ?
C203 O203 1.19(2) 6_565 ?
C203 N203 1.56(2) . ?
C301 O301 1.32(2) 4 ?
C301 N301 1.54(2) 3_775 ?
C401 O401 1.139(15) 3_665 ?
C401 N401 1.328(14) 2_765 ?
C401 C54 1.827(15) 2_765 ?
N103 C51 1.335(9) . ?
N103 C51B 1.637(7) . ?
N203 C52B 1.25(2) 2_765 ?
N203 C52 1.694(9) 3_775 ?
N301 C53B 1.5006(1) . ?
N301 C301 1.54(2) 2_755 ?
N301 C53 1.81(2) 2_755 ?
N401 C401 1.328(14) 3_675 ?
N401 C54 1.4051(1) . ?
N401 C54B 1.67(2) . ?
C52 N203 1.694(9) 2_755 ?
C52B N203 1.25(2) 3_675 ?
C53 N301 1.81(2) 3_775 ?
C54 C401 1.827(15) 3_675 ?
